data_2210361
loop_
_publ_author_name
'Silva, Luiz Everson da'
'Joussef, Antonio Carlos'
'Silva, Luciano Luiz'
'Foro, Sabine'
'Schmidt, Boris'

_publ_section_title
;
 5-(Aminomethylene)-2,2-dimethyl-1,3-dioxane-4,6-dione
;
_journal_coeditor_code OM2042
_journal_issue 9
_journal_name_full 'Acta Crystallographica Section E'
_journal_page_first o3866
_journal_page_last o3867
_journal_paper_doi 10.1107/S1600536806031503
_journal_volume 62
_journal_year 2006
_chemical_formula_iupac 'C7 H9 N O4'
_chemical_formula_moiety 'C7 H9 N O4'
_chemical_formula_sum 'C7 H9 N O4'
_chemical_formula_weight 171.15
_chemical_name_systematic
;
5-(Aminomethylene)-2,2-dimethyl-1,3-dioxane-4,6-dione
;
_space_group_IT_number 15
_symmetry_cell_setting monoclinic
_symmetry_space_group_name_Hall '-C 2yc'
_symmetry_space_group_name_H-M 'C 1 2/c 1'
_atom_sites_solution_hydrogens geom
_atom_sites_solution_primary direct
_atom_sites_solution_secondary difmap
_audit_creation_method SHELXL-97
_cell_angle_alpha 90.00
_cell_angle_beta 90.950(10)
_cell_angle_gamma 90.00
_cell_formula_units_Z 8
_cell_length_a 9.8300(10)
_cell_length_b 9.6090(10)
_cell_length_c 16.819(2)
_cell_measurement_reflns_used 25
_cell_measurement_temperature 299(2)
_cell_measurement_theta_max 21.56
_cell_measurement_theta_min 6.92
_cell_volume 1588.4(3)
_computing_cell_refinement 'CAD-4 Software'
_computing_data_collection 'CAD-4 Software (Nonius, 1996)'
_computing_data_reduction 'REDU4 (Stoe & Cie, 1987)'
_computing_molecular_graphics 'PLATON (Spek, 2003)'
_computing_publication_material SHELXL97
_computing_structure_refinement 'SHELXL97 (Sheldrick, 1997)'
_computing_structure_solution 'SHELXS97 (Sheldrick, 1997)'
_diffrn_ambient_temperature 299(2)
_diffrn_measured_fraction_theta_full 1.000
_diffrn_measured_fraction_theta_max 1.000
_diffrn_measurement_device_type 'Nonius CAD-4'
_diffrn_measurement_method \w/2\q
_diffrn_radiation_monochromator graphite
_diffrn_radiation_source 'fine-focus sealed tube'
_diffrn_radiation_type CuK\a
_diffrn_radiation_wavelength 1.54180
_diffrn_reflns_av_R_equivalents 0.0298
_diffrn_reflns_av_sigmaI/netI 0.0353
_diffrn_reflns_limit_h_max 11
_diffrn_reflns_limit_h_min -11
_diffrn_reflns_limit_k_max 0
_diffrn_reflns_limit_k_min -11
_diffrn_reflns_limit_l_max 2
_diffrn_reflns_limit_l_min -20
_diffrn_reflns_number 1667
_diffrn_reflns_theta_full 66.89
_diffrn_reflns_theta_max 66.89
_diffrn_reflns_theta_min 5.26
_diffrn_standards_decay_% 0.5
_diffrn_standards_interval_time 120
_diffrn_standards_number 3
_exptl_absorpt_coefficient_mu 1.019
_exptl_absorpt_correction_type none
_exptl_crystal_colour colourless
_exptl_crystal_density_diffrn 1.431
_exptl_crystal_density_method 'not measured'
_exptl_crystal_description prism
_exptl_crystal_F_000 720
_exptl_crystal_size_max 0.20
_exptl_crystal_size_mid 0.15
_exptl_crystal_size_min 0.10
_refine_diff_density_max 0.192
_refine_diff_density_min -0.134
_refine_ls_extinction_coef 0.0016(2)
_refine_ls_extinction_expression Fc^*^=kFc[1+0.001xFc^2^\l^3^/sin(2\q)]^-1/4^
_refine_ls_extinction_method SHELXL97
_refine_ls_goodness_of_fit_ref 1.052
_refine_ls_hydrogen_treatment refxyz
_refine_ls_matrix_type full
_refine_ls_number_parameters 137
_refine_ls_number_reflns 1420
_refine_ls_number_restraints 0
_refine_ls_restrained_S_all 1.052
_refine_ls_R_factor_all 0.0610
_refine_ls_R_factor_gt 0.0368
_refine_ls_shift/su_max 0.004
_refine_ls_shift/su_mean 0.000
_refine_ls_structure_factor_coef Fsqd
_refine_ls_weighting_details 'calc w=1/[\s^2^(Fo^2^)+(0.0544P)^2^+0.1561P] where P=(Fo^2^+2Fc^2^)/3'
_refine_ls_weighting_scheme calc
_refine_ls_wR_factor_gt 0.0929
_refine_ls_wR_factor_ref 0.1027
_reflns_number_gt 1063
_reflns_number_total 1420
_reflns_threshold_expression I>2\s(I)
_cod_data_source_file om2042.cif
_cod_data_source_block I
_cod_original_sg_symbol_H-M 'C 2/c'
_cod_database_code 2210361
_cod_database_fobs_code 2210361

loop_
_symmetry_equiv_pos_as_xyz
'x, y, z'
'-x, y, -z+1/2'
'x+1/2, y+1/2, z'
'-x+1/2, y+1/2, -z+1/2'
'-x, -y, -z'
'x, -y, z-1/2'
'-x+1/2, -y+1/2, -z'
'x+1/2, -y+1/2, z-1/2'

loop_
_atom_site_type_symbol
_atom_site_label
_atom_site_fract_x
_atom_site_fract_y
_atom_site_fract_z
_atom_site_U_iso_or_equiv
_atom_site_adp_type
_atom_site_calc_flag
_atom_site_occupancy
C C1 0.6466(2) 0.4391(2) 0.66911(12) 0.0403(5) Uani d 1
H H1 0.689(2) 0.453(2) 0.7204(13) 0.048 Uiso d 1
C C2 0.66179(19) 0.30712(18) 0.63814(11) 0.0355(4) Uani d 1
C C3 0.60701(17) 0.26959(18) 0.56139(10) 0.0329(4) Uani d 1
C C4 0.64782(19) 0.03201(19) 0.59874(11) 0.0371(4) Uani d 1
C C5 0.7467(2) 0.21068(19) 0.68230(12) 0.0417(5) Uani d 1
C C6 0.7055(3) -0.0943(2) 0.55881(15) 0.0487(5) Uani d 1
H H6A 0.736(2) -0.162(2) 0.5992(14) 0.058 Uiso d 1
H H6B 0.784(2) -0.070(3) 0.5301(14) 0.058 Uiso d 1
H H6C 0.639(2) -0.136(2) 0.5222(14) 0.058 Uiso d 1
C C7 0.5179(2) 0.0036(2) 0.64149(13) 0.0487(5) Uani d 1
H H7A 0.482(2) 0.089(3) 0.6654(14) 0.058 Uiso d 1
H H7B 0.452(2) -0.030(2) 0.6046(14) 0.058 Uiso d 1
H H7C 0.534(2) -0.072(3) 0.6816(14) 0.058 Uiso d 1
N N1 0.58076(19) 0.54454(19) 0.63843(11) 0.0484(5) Uani d 1
H H11N 0.544(2) 0.537(2) 0.5928(15) 0.058 Uiso d 1
H H12N 0.579(2) 0.625(3) 0.6697(14) 0.058 Uiso d 1
O O1 0.62560(13) 0.13499(13) 0.53788(7) 0.0358(3) Uani d 1
O O2 0.75203(14) 0.07861(13) 0.65398(8) 0.0440(4) Uani d 1
O O3 0.54988(14) 0.34806(14) 0.51509(8) 0.0445(4) Uani d 1
O O4 0.81619(17) 0.23814(15) 0.74028(10) 0.0633(5) Uani d 1

loop_
_atom_site_aniso_label
_atom_site_aniso_U_11
_atom_site_aniso_U_22
_atom_site_aniso_U_33
_atom_site_aniso_U_12
_atom_site_aniso_U_13
_atom_site_aniso_U_23
C1 0.0475(11) 0.0389(10) 0.0343(10) -0.0040(9) -0.0117(8) -0.0002(8)
C2 0.0422(10) 0.0328(9) 0.0310(9) -0.0014(8) -0.0101(8) 0.0010(8)
C3 0.0358(9) 0.0318(9) 0.0311(9) -0.0010(7) -0.0049(7) 0.0013(7)
C4 0.0449(10) 0.0339(10) 0.0322(9) -0.0039(8) -0.0120(8) 0.0026(8)
C5 0.0515(11) 0.0340(10) 0.0391(10) -0.0052(8) -0.0153(9) 0.0042(8)
C6 0.0579(13) 0.0360(11) 0.0519(13) 0.0044(10) -0.0092(11) -0.0040(10)
C7 0.0591(14) 0.0486(13) 0.0384(11) -0.0106(10) -0.0025(10) 0.0039(10)
N1 0.0641(12) 0.0355(9) 0.0450(10) 0.0081(8) -0.0182(9) -0.0056(8)
O1 0.0487(8) 0.0315(7) 0.0269(6) -0.0002(6) -0.0063(5) 0.0005(5)
O2 0.0532(8) 0.0325(7) 0.0457(8) 0.0009(6) -0.0208(6) 0.0017(6)
O3 0.0567(8) 0.0396(7) 0.0364(7) 0.0038(6) -0.0181(6) 0.0055(6)
O4 0.0881(11) 0.0420(8) 0.0583(10) -0.0028(8) -0.0466(9) 0.0014(7)

loop_
_atom_type_symbol
_atom_type_description
_atom_type_scat_dispersion_real
_atom_type_scat_dispersion_imag
_atom_type_scat_source
C C 0.0181 0.0091 'International Tables Vol C Tables 4.2.6.8 and 6.1.1.4'
H H 0.0000 0.0000 'International Tables Vol C Tables 4.2.6.8 and 6.1.1.4'
N N 0.0311 0.0180 'International Tables Vol C Tables 4.2.6.8 and 6.1.1.4'
O O 0.0492 0.0322 'International Tables Vol C Tables 4.2.6.8 and 6.1.1.4'

loop_
_geom_angle_atom_site_label_1
_geom_angle_atom_site_label_2
_geom_angle_atom_site_label_3
_geom_angle
N1 C1 C2 128.36(18)
N1 C1 H1 117.0(13)
C2 C1 H1 114.7(13)
C1 C2 C3 121.92(17)
C1 C2 C5 117.42(16)
C3 C2 C5 120.39(16)
O3 C3 O1 117.70(15)
O3 C3 C2 125.64(17)
O1 C3 C2 116.62(15)
O1 C4 O2 110.05(14)
O1 C4 C7 110.22(16)
O2 C4 C7 110.39(16)
O1 C4 C6 106.97(16)
O2 C4 C6 105.61(16)
C7 C4 C6 113.45(19)
O4 C5 O2 117.54(17)
O4 C5 C2 126.02(18)
O2 C5 C2 116.40(15)
C4 C6 H6A 109.6(13)
C4 C6 H6B 110.0(15)
H6A C6 H6B 106(2)
C4 C6 H6C 111.3(14)
H6A C6 H6C 110.8(19)
H6B C6 H6C 109(2)
C4 C7 H7A 111.1(14)
C4 C7 H7B 109.0(14)
H7A C7 H7B 108(2)
C4 C7 H7C 108.9(12)
H7A C7 H7C 112.8(19)
H7B C7 H7C 106.8(19)
C1 N1 H11N 119.6(16)
C1 N1 H12N 115.5(14)
H11N N1 H12N 125(2)
C3 O1 C4 117.72(13)
C5 O2 C4 119.04(14)

loop_
_geom_bond_atom_site_label_1
_geom_bond_atom_site_label_2
_geom_bond_distance
C1 N1 1.304(3)
C1 C2 1.380(3)
C1 H1 0.96(2)
C2 C3 1.436(2)
C2 C5 1.445(2)
C3 O3 1.215(2)
C3 O1 1.366(2)
C4 O1 1.438(2)
C4 O2 1.443(2)
C4 C7 1.501(3)
C4 C6 1.503(3)
C5 O4 1.210(2)
C5 O2 1.357(2)
C6 H6A 0.98(2)
C6 H6B 0.94(2)
C6 H6C 0.98(2)
C7 H7A 0.98(2)
C7 H7B 0.95(2)
C7 H7C 1.01(2)
N1 H11N 0.84(2)
N1 H12N 0.93(2)

loop_
_geom_hbond_atom_site_label_D
_geom_hbond_atom_site_label_H
_geom_hbond_atom_site_label_A
_geom_hbond_site_symmetry_A
_geom_hbond_distance_DH
_geom_hbond_distance_HA
_geom_hbond_distance_DA
_geom_hbond_angle_DHA
N1 H11N O3 . 0.84(2) 2.24(2) 2.818(2) 126(2)
N1 H11N O3 5_666 0.84(2) 2.30(2) 3.045(2) 146(2)
N1 H12N O4 4_656 0.93(2) 2.12(2) 2.929(2) 145(2)
C1 H1 O2 4_656 0.96(2) 2.50(2) 3.398(2) 156.7(17)

loop_
_geom_torsion_atom_site_label_1
_geom_torsion_atom_site_label_2
_geom_torsion_atom_site_label_3
_geom_torsion_atom_site_label_4
_geom_torsion
N1 C1 C2 C3 2.6(3)
N1 C1 C2 C5 176.7(2)
C1 C2 C3 O3 4.0(3)
C5 C2 C3 O3 -169.83(19)
C1 C2 C3 O1 -178.45(18)
C5 C2 C3 O1 7.7(3)
C1 C2 C5 O4 -7.3(3)
C3 C2 C5 O4 166.9(2)
C1 C2 C5 O2 175.20(18)
C3 C2 C5 O2 -10.7(3)
O3 C3 O1 C4 -158.75(16)
C2 C3 O1 C4 23.5(2)
O2 C4 O1 C3 -49.2(2)
C7 C4 O1 C3 72.73(19)
C6 C4 O1 C3 -163.51(16)
O4 C5 O2 C4 164.55(19)
C2 C5 O2 C4 -17.7(3)
O1 C4 O2 C5 46.4(2)
C7 C4 O2 C5 -75.5(2)
C6 C4 O2 C5 161.51(18)

loop_
_cod_related_entry_id
_cod_related_entry_database
_cod_related_entry_code
1 ChemSpider 2032339
